data_7045637
loop_
_publ_author_name
'Behnia, Ava'
'Fard, Mahmood A.'
'Blacquiere, Johanna M.'
'Puddephatt, Richard J.'

_publ_section_title
;
 Mild and selective Pd-Ar protonolysis and C-H activation promoted by a
 ligand aryloxide group.
;
_journal_issue 10
_journal_name_full 'Dalton transactions (Cambridge, England : 2003)'
_journal_page_first 3538
_journal_page_last 3548
_journal_paper_doi 10.1039/c8dt00437d
_journal_volume 47
_journal_year 2018
_chemical_formula_sum 'C22 H22 N2 Pd'
_chemical_formula_weight 420.81
_chemical_name_systematic '[Pd(CH2CMe2C6H4)(C6H4N=CH(2-C5H4N))]'
_space_group_crystal_system monoclinic
_space_group_IT_number 14
_space_group_name_Hall '-P 2ybc'
_space_group_name_H-M_alt 'P 1 21/c 1'
_symmetry_space_group_name_Hall '-P 2ybc'
_symmetry_space_group_name_H-M 'P 1 21/c 1'
_atom_sites_solution_hydrogens geom
_atom_sites_solution_primary dual
_atom_sites_solution_secondary difmap
_audit_creation_method SHELXL-2014/7
_audit_update_record
;
2017-12-15 deposited with the CCDC.
2018-02-12 downloaded from the CCDC.
;
_cell_angle_alpha 90
_cell_angle_beta 112.549(9)
_cell_angle_gamma 90
_cell_formula_units_Z 4
_cell_length_a 11.322(4)
_cell_length_b 17.535(5)
_cell_length_c 9.999(2)
_cell_measurement_reflns_used 9777
_cell_measurement_temperature 110
_cell_measurement_theta_max 38.30
_cell_measurement_theta_min 3.03
_cell_volume 1833.4(9)
_computing_cell_refinement SAINT
_computing_data_collection Apex2
_computing_data_reduction SAINT
_computing_molecular_graphics NRCVAX
_computing_publication_material cif2tables.py
_computing_structure_refinement SHELXL-2014
_computing_structure_solution SHELXT
_diffrn_ambient_temperature 110
_diffrn_detector 'CCD plate'
_diffrn_detector_type 'Bruker Apex2'
_diffrn_measured_fraction_theta_full 1.000
_diffrn_measured_fraction_theta_max 0.995
_diffrn_measurement_device '\k-geometry diffractometer'
_diffrn_measurement_device_type 'Bruker Kappa Axis Apex2'
_diffrn_measurement_method 'phi and omega scans'
_diffrn_radiation_type MoK\a
_diffrn_radiation_wavelength 0.71073
_diffrn_reflns_av_R_equivalents 0.0354
_diffrn_reflns_av_unetI/netI 0.0217
_diffrn_reflns_Laue_measured_fraction_full 1.000
_diffrn_reflns_Laue_measured_fraction_max 0.995
_diffrn_reflns_limit_h_max 20
_diffrn_reflns_limit_h_min -20
_diffrn_reflns_limit_k_max 31
_diffrn_reflns_limit_k_min -31
_diffrn_reflns_limit_l_max 17
_diffrn_reflns_limit_l_min -17
_diffrn_reflns_number 83066
_diffrn_reflns_point_group_measured_fraction_full 1.000
_diffrn_reflns_point_group_measured_fraction_max 0.995
_diffrn_reflns_theta_full 25.242
_diffrn_reflns_theta_max 39.416
_diffrn_reflns_theta_min 1.948
_diffrn_source 'sealed tube'
_exptl_absorpt_coefficient_mu 1.018
_exptl_absorpt_correction_T_max 0.7477
_exptl_absorpt_correction_T_min 0.6413
_exptl_absorpt_correction_type multi-scan
_exptl_absorpt_process_details SADABS
_exptl_crystal_colour red
_exptl_crystal_density_diffrn 1.525
_exptl_crystal_description block
_exptl_crystal_F_000 856
_exptl_crystal_size_max 0.408
_exptl_crystal_size_mid 0.172
_exptl_crystal_size_min 0.046
_refine_diff_density_max 0.870
_refine_diff_density_min -0.597
_refine_diff_density_rms 0.149
_refine_ls_extinction_method none
_refine_ls_goodness_of_fit_ref 1.095
_refine_ls_hydrogen_treatment constr
_refine_ls_matrix_type full
_refine_ls_number_parameters 228
_refine_ls_number_reflns 10890
_refine_ls_number_restraints 0
_refine_ls_restrained_S_all 1.095
_refine_ls_R_factor_all 0.0337
_refine_ls_R_factor_gt 0.0236
_refine_ls_shift/su_max 0.006
_refine_ls_shift/su_mean 0.000
_refine_ls_structure_factor_coef Fsqd
_refine_ls_weighting_details 'w=1/[\s^2^(Fo^2^)+(0.0382P)^2^+0.2562P] where P=(Fo^2^+2Fc^2^)/3'
_refine_ls_weighting_scheme calc
_refine_ls_wR_factor_gt 0.0628
_refine_ls_wR_factor_ref 0.0726
_reflns_Friedel_coverage 0.000
_reflns_number_gt 9155
_reflns_number_total 10890
_reflns_threshold_expression 'I > 2\s(I)'
_cod_data_source_file c8dt00437d2.cif
_cod_data_source_block b17102
_cod_depositor_comments 'Adding full bibliography for 7045635--7045637.cif.'
_cod_original_cell_volume 1833.3(9)
_cod_database_code 7045637
_shelx_shelxl_version_number 2014/7
_shelx_space_group_comment
;
The symmetry employed for this shelxl refinement is uniquely defined
by the following loop, which should always be used as a source of
symmetry information in preference to the above space-group names.
They are only intended as comments.
;
_shelx_estimated_absorpt_t_min 0.681
_shelx_estimated_absorpt_t_max 0.955

loop_
_space_group_symop_operation_xyz
'x, y, z'
'-x, y+1/2, -z+1/2'
'-x, -y, -z'
'x, -y-1/2, z-1/2'

loop_
_atom_site_label
_atom_site_type_symbol
_atom_site_fract_x
_atom_site_fract_y
_atom_site_fract_z
_atom_site_U_iso_or_equiv
_atom_site_adp_type
_atom_site_occupancy
_atom_site_site_symmetry_order
_atom_site_calc_flag
_atom_site_refinement_flags_posn
_atom_site_refinement_flags_adp
Pd1 Pd 0.34170(2) 0.76535(2) 0.23155(2) 0.01565(2) Uani 1 1 d . .
N1 N 0.35674(8) 0.64546(5) 0.27187(9) 0.01632(14) Uani 1 1 d . .
N2 N 0.49675(9) 0.75787(6) 0.44598(11) 0.02049(16) Uani 1 1 d . .
C1 C 0.28610(9) 0.58516(6) 0.17860(10) 0.01549(15) Uani 1 1 d . .
C2 C 0.23080(10) 0.52684(6) 0.22972(11) 0.01881(17) Uani 1 1 d . .
H2 H 0.2384 0.5269 0.3277 0.023 Uiso 1 1 calc R U
C3 C 0.16459(11) 0.46857(7) 0.13721(12) 0.02148(18) Uani 1 1 d . .
H3 H 0.1258 0.4293 0.1717 0.026 Uiso 1 1 calc R U
C4 C 0.15495(11) 0.46752(6) -0.00561(12) 0.02157(18) Uani 1 1 d . .
H4 H 0.1110 0.4271 -0.0682 0.026 Uiso 1 1 calc R U
C5 C 0.20983(11) 0.52576(6) -0.05671(11) 0.02035(18) Uani 1 1 d . .
H5 H 0.2037 0.5248 -0.1542 0.024 Uiso 1 1 calc R U
C6 C 0.27389(10) 0.58564(6) 0.03428(11) 0.01758(16) Uani 1 1 d . .
H6 H 0.3088 0.6263 -0.0017 0.021 Uiso 1 1 calc R U
C7 C 0.43596(10) 0.62687(6) 0.39940(11) 0.01861(17) Uani 1 1 d . .
H7A H 0.4418 0.5754 0.4308 0.022 Uiso 1 1 calc R U
C8 C 0.51664(10) 0.68514(6) 0.49548(11) 0.01871(17) Uani 1 1 d . .
C9 C 0.61101(11) 0.66498(7) 0.62764(12) 0.0233(2) Uani 1 1 d . .
H9 H 0.6224 0.6132 0.6581 0.028 Uiso 1 1 calc R U
C10 C 0.68851(12) 0.72168(8) 0.71454(14) 0.0280(2) Uani 1 1 d . .
H10 H 0.7546 0.7095 0.8048 0.034 Uiso 1 1 calc R U
C11 C 0.66718(12) 0.79617(8) 0.66652(14) 0.0305(3) Uani 1 1 d . .
H11 H 0.7181 0.8363 0.7238 0.037 Uiso 1 1 calc R U
C12 C 0.57007(12) 0.81165(7) 0.53309(14) 0.0276(2) Uani 1 1 d . .
H12 H 0.5552 0.8633 0.5024 0.033 Uiso 1 1 calc R U
C13 C 0.18918(10) 0.76319(5) 0.04075(12) 0.01738(16) Uani 1 1 d . .
H13A H 0.2194 0.7605 -0.0398 0.021 Uiso 1 1 calc R U
H13B H 0.1376 0.7170 0.0365 0.021 Uiso 1 1 calc R U
C14 C 0.10522(9) 0.83444(5) 0.02229(10) 0.01490(14) Uani 1 1 d . .
C15 C 0.01794(10) 0.84563(6) -0.13752(11) 0.01891(17) Uani 1 1 d . .
H15A H -0.0382 0.8896 -0.1467 0.028 Uiso 1 1 calc R U
H15B H -0.0341 0.7998 -0.1735 0.028 Uiso 1 1 calc R U
H15C H 0.0704 0.8547 -0.1944 0.028 Uiso 1 1 calc R U
C16 C 0.02250(10) 0.82626(7) 0.11341(12) 0.02018(17) Uani 1 1 d . .
H16A H 0.0780 0.8178 0.2151 0.030 Uiso 1 1 calc R U
H16B H -0.0356 0.7828 0.0779 0.030 Uiso 1 1 calc R U
H16C H -0.0274 0.8729 0.1051 0.030 Uiso 1 1 calc R U
C17 C 0.19867(9) 0.89931(5) 0.08276(10) 0.01450(14) Uani 1 1 d . .
C18 C 0.31917(9) 0.87717(6) 0.18675(11) 0.01655(15) Uani 1 1 d . .
C19 C 0.40975(10) 0.93533(6) 0.24467(12) 0.02052(18) Uani 1 1 d . .
H19 H 0.4925 0.9223 0.3125 0.025 Uiso 1 1 calc R U
C20 C 0.38198(11) 1.01172(6) 0.20560(12) 0.02106(18) Uani 1 1 d . .
H20 H 0.4446 1.0499 0.2489 0.025 Uiso 1 1 calc R U
C21 C 0.26305(11) 1.03194(6) 0.10365(12) 0.01925(17) Uani 1 1 d . .
H21 H 0.2441 1.0838 0.0760 0.023 Uiso 1 1 calc R U
C22 C 0.17154(10) 0.97537(6) 0.04214(11) 0.01627(15) Uani 1 1 d . .
H22 H 0.0901 0.9888 -0.0280 0.020 Uiso 1 1 calc R U

loop_
_atom_site_aniso_label
_atom_site_aniso_U_11
_atom_site_aniso_U_22
_atom_site_aniso_U_33
_atom_site_aniso_U_23
_atom_site_aniso_U_13
_atom_site_aniso_U_12
Pd1 0.01346(3) 0.01458(3) 0.01513(3) -0.00222(2) 0.00128(2) 0.00225(2)
N1 0.0159(3) 0.0172(3) 0.0133(3) -0.0027(3) 0.0027(2) 0.0037(3)
N2 0.0171(4) 0.0199(4) 0.0189(4) -0.0048(3) 0.0006(3) 0.0040(3)
C1 0.0156(4) 0.0157(4) 0.0133(3) -0.0015(3) 0.0035(3) 0.0034(3)
C2 0.0210(4) 0.0207(4) 0.0146(4) 0.0009(3) 0.0066(3) 0.0021(3)
C3 0.0223(4) 0.0210(4) 0.0205(4) 0.0016(3) 0.0074(4) -0.0012(4)
C4 0.0223(4) 0.0203(4) 0.0188(4) -0.0033(3) 0.0041(3) -0.0012(4)
C5 0.0233(4) 0.0221(4) 0.0143(4) -0.0027(3) 0.0057(3) 0.0004(4)
C6 0.0197(4) 0.0183(4) 0.0144(4) -0.0011(3) 0.0062(3) 0.0008(3)
C7 0.0184(4) 0.0188(4) 0.0154(4) -0.0013(3) 0.0029(3) 0.0043(3)
C8 0.0159(4) 0.0216(4) 0.0152(4) -0.0030(3) 0.0023(3) 0.0040(3)
C9 0.0190(4) 0.0274(5) 0.0174(4) -0.0008(4) 0.0003(3) 0.0045(4)
C10 0.0208(5) 0.0336(6) 0.0199(5) -0.0049(4) -0.0029(4) 0.0042(4)
C11 0.0236(5) 0.0292(6) 0.0258(5) -0.0096(5) -0.0048(4) 0.0033(4)
C12 0.0237(5) 0.0227(5) 0.0254(5) -0.0070(4) -0.0030(4) 0.0038(4)
C13 0.0160(4) 0.0145(4) 0.0169(4) -0.0018(3) 0.0011(3) 0.0011(3)
C14 0.0136(3) 0.0147(3) 0.0142(3) 0.0012(3) 0.0029(3) 0.0002(3)
C15 0.0188(4) 0.0185(4) 0.0155(4) 0.0011(3) 0.0021(3) 0.0008(3)
C16 0.0184(4) 0.0216(4) 0.0207(4) 0.0034(3) 0.0077(3) -0.0004(3)
C17 0.0143(3) 0.0151(3) 0.0137(3) -0.0008(3) 0.0050(3) 0.0001(3)
C18 0.0151(4) 0.0156(4) 0.0171(4) -0.0016(3) 0.0042(3) 0.0002(3)
C19 0.0153(4) 0.0212(4) 0.0231(4) -0.0032(4) 0.0052(3) -0.0023(3)
C20 0.0210(4) 0.0195(4) 0.0244(5) -0.0041(4) 0.0106(4) -0.0058(3)
C21 0.0246(5) 0.0153(4) 0.0198(4) -0.0008(3) 0.0107(4) -0.0024(3)
C22 0.0188(4) 0.0150(3) 0.0161(4) 0.0003(3) 0.0080(3) 0.0007(3)

loop_
_atom_type_symbol
_atom_type_description
_atom_type_scat_dispersion_real
_atom_type_scat_dispersion_imag
_atom_type_scat_source
C C 0.0033 0.0016 'International Tables Vol C Tables 4.2.6.8 and 6.1.1.4'
H H 0.0000 0.0000 'International Tables Vol C Tables 4.2.6.8 and 6.1.1.4'
N N 0.0061 0.0033 'International Tables Vol C Tables 4.2.6.8 and 6.1.1.4'
Pd Pd -0.9988 1.0072 'International Tables Vol C Tables 4.2.6.8 and 6.1.1.4'

loop_
_geom_angle_atom_site_label_1
_geom_angle_atom_site_label_2
_geom_angle_atom_site_label_3
_geom_angle
C18 Pd1 C13 79.53(4)
C18 Pd1 N1 177.29(4)
C13 Pd1 N1 97.87(4)
C18 Pd1 N2 105.21(4)
C13 Pd1 N2 173.83(4)
N1 Pd1 N2 77.33(3)
C7 N1 C1 117.41(9)
C7 N1 Pd1 114.25(7)
C1 N1 Pd1 128.26(7)
C12 N2 C8 116.86(10)
C12 N2 Pd1 131.30(8)
C8 N2 Pd1 111.83(7)
C2 C1 C6 120.19(9)
C2 C1 N1 121.29(9)
C6 C1 N1 118.52(9)
C3 C2 C1 119.93(9)
C3 C2 H2 120.0
C1 C2 H2 120.0
C2 C3 C4 120.23(10)
C2 C3 H3 119.9
C4 C3 H3 119.9
C3 C4 C5 119.85(10)
C3 C4 H4 120.1
C5 C4 H4 120.1
C4 C5 C6 120.42(10)
C4 C5 H5 119.8
C6 C5 H5 119.8
C1 C6 C5 119.33(10)
C1 C6 H6 120.3
C5 C6 H6 120.3
N1 C7 C8 119.81(10)
N1 C7 H7A 120.1
C8 C7 H7A 120.1
N2 C8 C9 123.12(10)
N2 C8 C7 116.37(9)
C9 C8 C7 120.47(10)
C10 C9 C8 118.94(12)
C10 C9 H9 120.5
C8 C9 H9 120.5
C11 C10 C9 118.39(11)
C11 C10 H10 120.8
C9 C10 H10 120.8
C10 C11 C12 119.11(12)
C10 C11 H11 120.4
C12 C11 H11 120.4
N2 C12 C11 123.54(12)
N2 C12 H12 118.2
C11 C12 H12 118.2
C14 C13 Pd1 111.27(7)
C14 C13 H13A 109.4
Pd1 C13 H13A 109.4
C14 C13 H13B 109.4
Pd1 C13 H13B 109.4
H13A C13 H13B 108.0
C17 C14 C15 113.10(8)
C17 C14 C13 104.93(8)
C15 C14 C13 110.51(8)
C17 C14 C16 108.88(8)
C15 C14 C16 109.39(8)
C13 C14 C16 109.93(8)
C14 C15 H15A 109.5
C14 C15 H15B 109.5
H15A C15 H15B 109.5
C14 C15 H15C 109.5
H15A C15 H15C 109.5
H15B C15 H15C 109.5
C14 C16 H16A 109.5
C14 C16 H16B 109.5
H16A C16 H16B 109.5
C14 C16 H16C 109.5
H16A C16 H16C 109.5
H16B C16 H16C 109.5
C22 C17 C18 121.27(9)
C22 C17 C14 124.12(9)
C18 C17 C14 114.61(8)
C19 C18 C17 116.69(9)
C19 C18 Pd1 127.43(8)
C17 C18 Pd1 115.87(7)
C20 C19 C18 122.05(10)
C20 C19 H19 119.0
C18 C19 H19 119.0
C21 C20 C19 120.10(10)
C21 C20 H20 120.0
C19 C20 H20 120.0
C20 C21 C22 119.30(10)
C20 C21 H21 120.3
C22 C21 H21 120.3
C17 C22 C21 120.56(10)
C17 C22 H22 119.7
C21 C22 H22 119.7

loop_
_geom_bond_atom_site_label_1
_geom_bond_atom_site_label_2
_geom_bond_distance
Pd1 C18 2.0057(12)
Pd1 C13 2.0240(11)
Pd1 N1 2.1350(11)
Pd1 N2 2.1929(11)
N1 C7 1.2883(13)
N1 C1 1.4336(13)
N2 C12 1.3351(15)
N2 C8 1.3553(15)
C1 C2 1.3945(15)
C1 C6 1.3959(14)
C2 C3 1.3891(16)
C2 H2 0.9500
C3 C4 1.3900(16)
C3 H3 0.9500
C4 C5 1.3905(16)
C4 H4 0.9500
C5 C6 1.3965(15)
C5 H5 0.9500
C6 H6 0.9500
C7 C8 1.4588(15)
C7 H7A 0.9500
C8 C9 1.3892(15)
C9 C10 1.3888(18)
C9 H9 0.9500
C10 C11 1.381(2)
C10 H10 0.9500
C11 C12 1.3919(17)
C11 H11 0.9500
C12 H12 0.9500
C13 C14 1.5376(14)
C13 H13A 0.9900
C13 H13B 0.9900
C14 C17 1.5128(14)
C14 C15 1.5354(14)
C14 C16 1.5435(14)
C15 H15A 0.9800
C15 H15B 0.9800
C15 H15C 0.9800
C16 H16A 0.9800
C16 H16B 0.9800
C16 H16C 0.9800
C17 C22 1.3937(14)
C17 C18 1.4161(14)
C18 C19 1.4042(15)
C19 C20 1.3970(17)
C19 H19 0.9500
C20 C21 1.3876(17)
C20 H20 0.9500
C21 C22 1.3954(15)
C21 H21 0.9500
C22 H22 0.9500

loop_
_geom_torsion_atom_site_label_1
_geom_torsion_atom_site_label_2
_geom_torsion_atom_site_label_3
_geom_torsion_atom_site_label_4
_geom_torsion
C7 N1 C1 C2 43.82(13)
Pd1 N1 C1 C2 -132.72(9)
C7 N1 C1 C6 -135.92(10)
Pd1 N1 C1 C6 47.53(12)
C6 C1 C2 C3 0.72(15)
N1 C1 C2 C3 -179.01(9)
C1 C2 C3 C4 1.02(16)
C2 C3 C4 C5 -1.16(17)
C3 C4 C5 C6 -0.44(17)
C2 C1 C6 C5 -2.30(15)
N1 C1 C6 C5 177.45(9)
C4 C5 C6 C1 2.16(16)
C1 N1 C7 C8 175.91(9)
Pd1 N1 C7 C8 -7.06(12)
C12 N2 C8 C9 -2.31(17)
Pd1 N2 C8 C9 178.86(9)
C12 N2 C8 C7 179.98(11)
Pd1 N2 C8 C7 1.16(12)
N1 C7 C8 N2 3.99(15)
N1 C7 C8 C9 -173.77(10)
N2 C8 C9 C10 0.55(18)
C7 C8 C9 C10 178.16(11)
C8 C9 C10 C11 0.88(19)
C9 C10 C11 C12 -0.5(2)
C8 N2 C12 C11 2.7(2)
Pd1 N2 C12 C11 -178.70(10)
C10 C11 C12 N2 -1.4(2)
Pd1 C13 C14 C17 39.24(9)
Pd1 C13 C14 C15 161.46(7)
Pd1 C13 C14 C16 -77.69(9)
C15 C14 C17 C22 34.50(13)
C13 C14 C17 C22 155.02(9)
C16 C14 C17 C22 -87.33(11)
C15 C14 C17 C18 -145.63(9)
C13 C14 C17 C18 -25.10(11)
C16 C14 C17 C18 92.54(10)
C22 C17 C18 C19 -0.91(14)
C14 C17 C18 C19 179.21(9)
C22 C17 C18 Pd1 -179.79(7)
C14 C17 C18 Pd1 0.33(11)
C17 C18 C19 C20 1.89(16)
Pd1 C18 C19 C20 -179.38(8)
C18 C19 C20 C21 -1.82(17)
C19 C20 C21 C22 0.70(16)
C18 C17 C22 C21 -0.13(15)
C14 C17 C22 C21 179.73(9)
C20 C21 C22 C17 0.26(15)
